data_4100904
loop_
_publ_author_name
' Kimihisa Yamamoto '

_publ_section_title
;
Supplementary Information of X-ray Crystal Analysis of HAM4
;
_journal_name_full 'Journal of the American Chemical Society'
_journal_year 2005
_chemical_formula_moiety 'C54 H38 N4, C6 H5 Cl'
_chemical_formula_sum 'C60 H43 Cl N4'
_chemical_formula_weight 855.48
_space_group_IT_number 2
_space_group_name_Hall '-P 1'
_space_group_name_H-M_alt 'P -1'
_symmetry_cell_setting triclinic
_symmetry_Int_Tables_number 2
_symmetry_space_group_name_Hall '-P 1'
_symmetry_space_group_name_H-M 'P -1'
_cell_angle_alpha 81.07(3)
_cell_angle_beta 71.43(3)
_cell_angle_gamma 74.45(3)
_cell_formula_units_Z 2
_cell_length_a 11.562(12)
_cell_length_b 13.764(13)
_cell_length_c 15.698(14)
_cell_measurement_temperature 173.1
_cell_volume 2275(4)
_exptl_crystal_density_diffrn 1.249
_cod_database_code 4100904

loop_
_symmetry_equiv_pos_site_id
_symmetry_equiv_pos_as_xyz
1 +X,+Y,+Z
2 -X,-Y,-Z

loop_
_atom_site_label
_atom_site_type_symbol
_atom_site_fract_x
_atom_site_fract_y
_atom_site_fract_z
_atom_site_U_iso_or_equiv
_atom_site_adp_type
_atom_site_occupancy
_atom_site_symmetry_multiplicity
_atom_site_calc_flag
_atom_site_refinement_flags
_atom_site_disorder_assembly
_atom_site_disorder_group
Cl(1) Cl 0.8018(2) 0.4948(2) 1.23399(14) 0.0999(8) Uani 1.00 1 d . . .
N(2) N 0.6601(4) 1.1953(2) 0.7336(2) 0.0324(11) Uani 1.00 1 d . . .
N(3) N 0.7046(4) 1.0476(2) 0.4351(2) 0.0320(11) Uani 1.00 1 d . . .
N(4) N 0.6754(4) 0.4256(2) 0.7341(2) 0.0293(11) Uani 1.00 1 d . . .
N(5) N 0.6496(4) 0.5959(3) 1.0512(2) 0.0330(12) Uani 1.00 1 d . . .
C(6) C 0.6208(4) 1.1542(3) 0.6825(2) 0.0265(12) Uani 1.00 1 d . . .
C(7) C 0.6188(4) 1.0450(3) 0.6849(3) 0.0269(12) Uani 1.00 1 d . . .
C(8) C 0.5939(5) 0.9835(3) 0.7658(3) 0.0346(14) Uani 1.00 1 d . . .
C(9) C 0.5805(5) 0.8862(3) 0.7674(3) 0.0360(14) Uani 1.00 1 d . . .
C(10) C 0.5923(5) 0.8480(3) 0.6868(3) 0.0369(14) Uani 1.00 1 d . . .
C(11) C 0.6196(4) 0.9060(3) 0.6059(3) 0.0277(12) Uani 1.00 1 d . . .
C(12) C 0.6330(4) 1.0048(3) 0.6032(2) 0.0234(12) Uani 1.00 1 d . . .
C(13) C 0.6504(4) 1.0722(3) 0.5180(3) 0.0273(13) Uani 1.00 1 d . . .
C(14) C 0.5866(4) 1.1824(3) 0.5294(2) 0.0262(12) Uani 1.00 1 d . . .
C(15) C 0.5463(4) 1.2446(3) 0.4634(3) 0.0294(13) Uani 1.00 1 d . . .
C(16) C 0.4815(5) 1.3455(3) 0.4763(3) 0.0329(14) Uani 1.00 1 d . . .
C(17) C 0.4662(4) 1.3837(3) 0.5591(3) 0.0320(13) Uani 1.00 1 d . . .
C(18) C 0.5111(4) 1.3232(3) 0.6238(3) 0.0302(13) Uani 1.00 1 d . . .
C(19) C 0.5732(4) 1.2206(3) 0.6117(3) 0.0277(12) Uani 1.00 1 d . . .
C(20) C 0.7686(4) 0.9449(3) 0.4174(2) 0.0271(12) Uani 1.00 1 d . . .
C(21) C 0.8746(5) 0.8974(3) 0.4407(3) 0.0349(14) Uani 1.00 1 d . . .
C(22) C 0.9288(4) 0.7937(3) 0.4291(3) 0.0326(13) Uani 1.00 1 d . . .
C(23) C 0.8708(4) 0.7384(3) 0.3927(2) 0.0273(12) Uani 1.00 1 d . . .
C(24) C 0.7699(5) 0.7892(3) 0.3630(3) 0.0331(13) Uani 1.00 1 d . . .
C(25) C 0.7174(5) 0.8937(3) 0.3713(3) 0.0324(13) Uani 1.00 1 d . . .
C(26) C 0.9143(5) 0.6230(3) 0.3962(3) 0.0337(13) Uani 1.00 1 d . . .
C(27) C 0.8505(4) 0.5710(3) 0.4865(2) 0.0276(12) Uani 1.00 1 d . . .
C(28) C 0.8248(4) 0.4764(3) 0.4911(3) 0.0289(13) Uani 1.00 1 d . . .
C(29) C 0.7684(4) 0.4287(3) 0.5709(2) 0.0262(12) Uani 1.00 1 d . . .
C(30) C 0.7345(4) 0.4734(3) 0.6523(2) 0.0251(12) Uani 1.00 1 d . . .
C(31) C 0.7612(5) 0.5673(3) 0.6479(3) 0.0312(13) Uani 1.00 1 d . . .
C(32) C 0.8177(4) 0.6145(3) 0.5672(2) 0.0278(12) Uani 1.00 1 d . . .
C(33) C 0.6690(4) 0.4629(3) 0.8174(2) 0.0261(12) Uani 1.00 1 d . . .
C(45) C 0.4737(5) 0.5879(3) 0.8066(3) 0.0318(13) Uani 1.00 1 d . . .
C(44) C 0.3764(5) 0.6693(4) 0.8386(3) 0.0412(16) Uani 1.00 1 d . . .
C(43) C 0.3717(5) 0.7111(4) 0.9193(3) 0.0393(15) Uani 1.00 1 d . . .
C(42) C 0.4603(5) 0.6725(3) 0.9616(3) 0.0371(14) Uani 1.00 1 d . . .
C(41) C 0.5634(4) 0.5890(3) 0.9298(3) 0.0289(13) Uani 1.00 1 d . . .
C(40) C 0.6556(4) 0.5510(3) 0.9715(2) 0.0294(13) Uani 1.00 1 d . . .
C(39) C 0.7582(4) 0.4683(3) 0.9401(3) 0.0295(13) Uani 1.00 1 d . . .
C(38) C 0.8559(5) 0.4311(4) 0.9786(3) 0.0434(16) Uani 1.00 1 d . . .
C(37) C 0.9560(5) 0.3497(4) 0.9469(3) 0.0478(18) Uani 1.00 1 d . . .
C(36) C 0.9577(5) 0.3054(4) 0.8695(4) 0.0484(17) Uani 1.00 1 d . . .
C(35) C 0.8661(4) 0.3401(3) 0.8291(3) 0.0336(14) Uani 1.00 1 d . . .
C(34) C 0.7616(4) 0.4235(3) 0.8605(3) 0.0290(13) Uani 1.00 1 d . . .
C(46) C 0.5682(4) 0.5455(3) 0.8498(2) 0.0290(13) Uani 1.00 1 d . . .
C(47) C 0.6964(4) 0.6817(3) 1.0433(2) 0.0246(12) Uani 1.00 1 d . . .
C(48) C 0.6878(4) 0.7262(3) 1.1200(3) 0.0307(13) Uani 1.00 1 d . . .
C(49) C 0.7329(5) 0.8126(3) 1.1110(3) 0.0336(14) Uani 1.00 1 d . . .
C(50) C 0.7868(5) 0.8571(3) 1.0294(3) 0.0336(14) Uani 1.00 1 d . . .
C(51) C 0.7938(6) 0.8130(4) 0.9528(3) 0.0437(17) Uani 1.00 1 d . . .
C(52) C 0.7484(5) 0.7274(3) 0.9605(3) 0.0361(15) Uani 1.00 1 d . . .
C(53) C 0.8378(6) 0.9514(4) 1.0185(4) 0.0463(18) Uani 1.00 1 d . . .
C(54) C 0.7975(6) 1.0266(3) 0.9450(3) 0.0441(17) Uani 1.00 1 d . . .
C(55) C 0.6735(5) 1.0802(3) 0.9618(3) 0.0395(15) Uani 1.00 1 d . . .
C(56) C 0.6270(5) 1.1370(3) 0.8921(3) 0.0419(16) Uani 1.00 1 d . . .
C(57) C 0.7073(5) 1.1383(3) 0.8038(3) 0.0329(14) Uani 1.00 1 d . . .
C(58) C 0.8347(5) 1.0892(3) 0.7888(3) 0.0406(16) Uani 1.00 1 d . . .
C(59) C 0.8765(5) 1.0345(4) 0.8579(4) 0.0443(17) Uani 1.00 1 d . . .
C(61) C 0.8310(9) 0.3077(9) 1.3128(5) 0.092(3) Uani 1.00 1 d . . .
C(62) C 0.901(2) 0.2158(15) 1.3411(7) 0.201(8) Uani 1.00 1 d . . .
C(63) C 1.0338(11) 0.1974(7) 1.3202(5) 0.094(3) Uani 1.00 1 d . . .
C(64) C 1.0892(7) 0.2748(6) 1.2751(4) 0.067(2) Uani 1.00 1 d . . .
C(65) C 1.0153(6) 0.3693(6) 1.2467(4) 0.066(2) Uani 1.00 1 d . . .
C(60) C 0.8904(7) 0.3810(6) 1.2659(4) 0.066(2) Uani 1.00 1 d . . .
H(21) H 0.9140 0.9345 0.4645 0.043 Uiso 1.00 1 c R . .
H(22) H 1.0025 0.7614 0.4463 0.038 Uiso 1.00 1 c R . .
H(24) H 0.7342 0.7531 0.3352 0.040 Uiso 1.00 1 c R . .
H(25) H 0.6503 0.9284 0.3474 0.038 Uiso 1.00 1 c R . .
H(28) H 0.8471 0.4442 0.4369 0.035 Uiso 1.00 1 c R . .
H(29) H 0.7525 0.3644 0.5712 0.032 Uiso 1.00 1 c R . .
H(31) H 0.7386 0.5997 0.7019 0.039 Uiso 1.00 1 c R . .
H(32) H 0.8352 0.6781 0.5673 0.034 Uiso 1.00 1 c R . .
H(48) H 0.6512 0.6975 1.1782 0.037 Uiso 1.00 1 c R . .
H(49) H 0.7244 0.8419 1.1642 0.042 Uiso 1.00 1 c R . .
H(51) H 0.8296 0.8428 0.8948 0.057 Uiso 1.00 1 c R . .
H(52) H 0.7534 0.6998 0.9073 0.046 Uiso 1.00 1 c R . .
H(55) H 0.6189 1.0789 1.0216 0.049 Uiso 1.00 1 c R . .
H(56) H 0.5421 1.1742 0.9045 0.050 Uiso 1.00 1 c R . .
H(58) H 0.8922 1.0936 0.7303 0.051 Uiso 1.00 1 c R . .
H(59) H 0.9626 1.0011 0.8467 0.057 Uiso 1.00 1 c R . .
H(8) H 0.5861 1.0095 0.8206 0.044 Uiso 1.00 1 c R . .
H(9) H 0.5643 0.8451 0.8224 0.045 Uiso 1.00 1 c R . .
H(10) H 0.5814 0.7818 0.6877 0.045 Uiso 1.00 1 c R . .
H(11) H 0.6295 0.8783 0.5515 0.034 Uiso 1.00 1 c R . .
H(15) H 0.5641 1.2192 0.4065 0.036 Uiso 1.00 1 c R . .
H(16) H 0.4475 1.3869 0.4316 0.041 Uiso 1.00 1 c R . .
H(17) H 0.4258 1.4525 0.5689 0.038 Uiso 1.00 1 c R . .
H(18) H 0.4989 1.3503 0.6789 0.037 Uiso 1.00 1 c R . .
H(45) H 0.4765 0.5592 0.7545 0.040 Uiso 1.00 1 c R . .
H(44) H 0.3145 0.6975 0.8081 0.050 Uiso 1.00 1 c R . .
H(43) H 0.3048 0.7666 0.9422 0.046 Uiso 1.00 1 c R . .
H(42) H 0.4540 0.7013 1.0146 0.044 Uiso 1.00 1 c R . .
H(38) H 0.8540 0.4626 1.0289 0.054 Uiso 1.00 1 c R . .
H(37) H 1.0208 0.3249 0.9752 0.059 Uiso 1.00 1 c R . .
H(36) H 1.0247 0.2501 0.8461 0.056 Uiso 1.00 1 c R . .
H(35) H 0.8711 0.3081 0.7782 0.040 Uiso 1.00 1 c R . .
H(26A) H 0.8946 0.6000 0.3496 0.039 Uiso 1.00 1 c R . .
H(26B) H 1.0026 0.6046 0.3864 0.039 Uiso 1.00 1 c R . .
H(53A) H 0.8063 0.9831 1.0736 0.064 Uiso 1.00 1 c R . .
H(53B) H 0.9268 0.9325 1.0023 0.064 Uiso 1.00 1 c R . .
H(61) H 0.7426 0.3174 1.3272 0.122 Uiso 1.00 1 c R . .
H(62) H 0.8582 0.1660 1.3750 0.268 Uiso 1.00 1 c R . .
H(63) H 1.0805 0.1329 1.3361 0.125 Uiso 1.00 1 c R . .
H(64) H 1.1765 0.2682 1.2638 0.084 Uiso 1.00 1 c R . .
H(65) H 1.0536 0.4221 1.2138 0.082 Uiso 1.00 1 c R . .
H(4) H 0.7036 0.3588 0.7441 0.036 Uiso 1.00 1 c R . .
H(5) H 0.6320 0.5619 1.0987 0.042 Uiso 1.00 1 c R . .

loop_
_atom_site_aniso_label
_atom_site_aniso_U_11
_atom_site_aniso_U_22
_atom_site_aniso_U_33
_atom_site_aniso_U_12
_atom_site_aniso_U_13
_atom_site_aniso_U_23
Cl(1) 0.0843(16) 0.134(2) 0.0892(15) 0.0006(14) -0.0393(12) -0.0488(15)
N(2) 0.047(2) 0.019(2) 0.035(2) -0.0073(18) -0.018(2) 0.0011(17)
N(3) 0.037(2) 0.029(2) 0.030(2) -0.0112(18) -0.0071(18) -0.0008(18)
N(4) 0.047(2) 0.0183(19) 0.024(2) -0.0120(18) -0.0100(18) 0.0008(16)
N(5) 0.048(2) 0.033(2) 0.023(2) -0.022(2) -0.0076(19) -0.0007(17)
C(6) 0.032(2) 0.024(2) 0.025(2) -0.007(2) -0.007(2) -0.0028(19)
C(7) 0.030(2) 0.022(2) 0.030(2) -0.009(2) -0.011(2) -0.0001(19)
C(8) 0.056(3) 0.028(2) 0.026(2) -0.018(2) -0.015(2) 0.003(2)
C(9) 0.058(3) 0.028(2) 0.026(2) -0.020(2) -0.014(2) 0.008(2)
C(10) 0.051(3) 0.020(2) 0.040(2) -0.015(2) -0.009(2) -0.001(2)
C(11) 0.032(2) 0.026(2) 0.028(2) -0.008(2) -0.012(2) -0.001(2)
C(12) 0.021(2) 0.025(2) 0.028(2) -0.0049(18) -0.0146(19) 0.0024(19)
C(13) 0.029(2) 0.025(2) 0.033(2) -0.013(2) -0.010(2) -0.001(2)
C(14) 0.029(2) 0.021(2) 0.029(2) -0.010(2) -0.005(2) -0.001(2)
C(15) 0.033(2) 0.029(2) 0.028(2) -0.011(2) -0.011(2) 0.005(2)
C(16) 0.038(3) 0.028(2) 0.036(2) -0.015(2) -0.015(2) 0.010(2)
C(17) 0.030(2) 0.023(2) 0.041(2) -0.005(2) -0.013(2) 0.005(2)
C(18) 0.027(2) 0.027(2) 0.037(2) -0.010(2) -0.006(2) -0.004(2)
C(19) 0.034(2) 0.020(2) 0.031(2) -0.011(2) -0.010(2) 0.002(2)
C(20) 0.032(2) 0.024(2) 0.021(2) -0.007(2) -0.003(2) 0.0003(19)
C(21) 0.042(3) 0.033(2) 0.033(2) -0.016(2) -0.009(2) -0.002(2)
C(22) 0.029(2) 0.037(2) 0.030(2) -0.013(2) -0.002(2) -0.004(2)
C(23) 0.028(2) 0.032(2) 0.021(2) -0.010(2) -0.003(2) -0.002(2)
C(24) 0.043(3) 0.034(2) 0.022(2) -0.016(2) -0.002(2) -0.004(2)
C(25) 0.037(3) 0.032(2) 0.025(2) -0.010(2) -0.004(2) -0.002(2)
C(26) 0.037(3) 0.031(2) 0.029(2) -0.010(2) -0.001(2) -0.007(2)
C(27) 0.026(2) 0.027(2) 0.026(2) -0.003(2) -0.008(2) 0.000(2)
C(28) 0.033(2) 0.029(2) 0.026(2) -0.003(2) -0.011(2) -0.007(2)
C(29) 0.029(2) 0.023(2) 0.028(2) -0.0036(19) -0.013(2) -0.0019(19)
C(30) 0.026(2) 0.027(2) 0.026(2) -0.006(2) -0.013(2) -0.0014(19)
C(31) 0.045(3) 0.028(2) 0.024(2) -0.013(2) -0.012(2) -0.001(2)
C(32) 0.033(2) 0.024(2) 0.029(2) -0.009(2) -0.011(2) -0.003(2)
C(33) 0.033(2) 0.023(2) 0.025(2) -0.012(2) -0.011(2) 0.0041(19)
C(45) 0.037(2) 0.029(2) 0.033(2) -0.009(2) -0.016(2) 0.002(2)
C(44) 0.042(3) 0.038(3) 0.047(3) -0.012(2) -0.017(2) 0.004(2)
C(43) 0.035(3) 0.029(2) 0.051(3) -0.002(2) -0.014(2) -0.003(2)
C(42) 0.044(3) 0.027(2) 0.038(2) -0.016(2) 0.001(2) -0.008(2)
C(41) 0.034(2) 0.028(2) 0.027(2) -0.014(2) -0.007(2) 0.001(2)
C(40) 0.040(3) 0.027(2) 0.023(2) -0.016(2) -0.005(2) -0.002(2)
C(39) 0.034(2) 0.030(2) 0.027(2) -0.016(2) -0.008(2) 0.003(2)
C(38) 0.053(3) 0.048(3) 0.033(2) -0.025(2) -0.008(2) -0.002(2)
C(37) 0.042(3) 0.057(3) 0.049(3) -0.008(2) -0.023(2) -0.005(2)
C(36) 0.041(3) 0.043(3) 0.056(3) -0.002(2) -0.009(2) -0.014(2)
C(35) 0.031(2) 0.036(2) 0.033(2) -0.003(2) -0.011(2) -0.005(2)
C(34) 0.037(2) 0.026(2) 0.028(2) -0.019(2) -0.006(2) -0.000(2)
C(46) 0.034(2) 0.025(2) 0.027(2) -0.013(2) -0.002(2) 0.002(2)
C(47) 0.023(2) 0.024(2) 0.027(2) -0.0031(19) -0.0087(19) -0.0018(19)
C(48) 0.033(2) 0.037(2) 0.024(2) -0.006(2) -0.011(2) -0.002(2)
C(49) 0.042(3) 0.029(2) 0.035(2) -0.001(2) -0.021(2) -0.008(2)
C(50) 0.046(3) 0.025(2) 0.044(3) -0.008(2) -0.033(2) 0.001(2)
C(51) 0.072(4) 0.038(3) 0.033(2) -0.029(2) -0.022(2) 0.005(2)
C(52) 0.052(3) 0.031(2) 0.031(2) -0.018(2) -0.012(2) -0.004(2)
C(53) 0.074(4) 0.033(2) 0.052(3) -0.019(2) -0.049(3) 0.012(2)
C(54) 0.078(4) 0.026(2) 0.045(3) -0.026(2) -0.031(3) 0.001(2)
C(55) 0.059(3) 0.029(2) 0.035(2) -0.001(2) -0.026(2) -0.006(2)
C(56) 0.060(4) 0.027(2) 0.039(3) -0.002(2) -0.017(2) -0.014(2)
C(57) 0.051(3) 0.018(2) 0.040(2) -0.011(2) -0.025(2) -0.001(2)
C(58) 0.047(3) 0.033(2) 0.048(3) -0.018(2) -0.018(2) 0.005(2)
C(59) 0.046(3) 0.036(3) 0.062(3) -0.018(2) -0.031(3) 0.013(2)
C(61) 0.086(6) 0.165(10) 0.055(5) -0.092(7) -0.015(4) 0.008(5)
C(62) 0.32(2) 0.277(19) 0.070(7) -0.271(19) 0.020(10) -0.019(10)
C(63) 0.137(9) 0.120(7) 0.056(4) -0.083(7) -0.028(5) -0.000(4)
C(64) 0.068(5) 0.086(5) 0.056(4) -0.032(4) -0.022(3) -0.004(3)
C(65) 0.055(4) 0.098(5) 0.053(3) -0.044(4) 0.011(3) -0.035(4)
C(60) 0.061(4) 0.102(5) 0.048(3) -0.018(4) -0.025(3) -0.023(4)

loop_
_geom_bond_atom_site_label_1
_geom_bond_atom_site_label_2
_geom_bond_distance
_geom_bond_publ_flag
_geom_bond_site_symmetry_1
_geom_bond_site_symmetry_2
Cl(1) C(60) 1.725(7) ? . .
N(2) C(6) 1.297(7) ? . .
N(2) C(57) 1.419(7) ? . .
N(3) C(13) 1.305(6) ? . .
N(3) C(20) 1.433(5) ? . .
N(4) C(30) 1.403(5) ? . .
N(4) C(33) 1.451(6) ? . .
N(5) C(40) 1.456(7) ? . .
N(5) C(47) 1.397(7) ? . .
C(6) C(7) 1.504(6) ? . .
C(6) C(19) 1.476(6) ? . .
C(7) C(8) 1.406(6) ? . .
C(7) C(12) 1.420(7) ? . .
C(8) C(9) 1.384(7) ? . .
C(9) C(10) 1.398(8) ? . .
C(10) C(11) 1.384(6) ? . .
C(11) C(12) 1.403(7) ? . .
C(12) C(13) 1.494(6) ? . .
C(13) C(14) 1.509(6) ? . .
C(14) C(15) 1.357(6) ? . .
C(14) C(19) 1.418(7) ? . .
C(15) C(16) 1.402(6) ? . .
C(16) C(17) 1.419(7) ? . .
C(17) C(18) 1.354(7) ? . .
C(18) C(19) 1.414(6) ? . .
C(20) C(21) 1.358(7) ? . .
C(20) C(25) 1.423(8) ? . .
C(21) C(22) 1.411(6) ? . .
C(22) C(23) 1.417(8) ? . .
C(23) C(24) 1.369(7) ? . .
C(23) C(26) 1.530(6) ? . .
C(24) C(25) 1.412(6) ? . .
C(26) C(27) 1.539(6) ? . .
C(27) C(28) 1.398(7) ? . .
C(27) C(32) 1.383(6) ? . .
C(28) C(29) 1.370(6) ? . .
C(29) C(30) 1.400(6) ? . .
C(30) C(31) 1.393(7) ? . .
C(31) C(32) 1.377(6) ? . .
C(33) C(34) 1.391(7) ? . .
C(33) C(46) 1.415(5) ? . .
C(45) C(44) 1.383(6) ? . .
C(45) C(46) 1.414(8) ? . .
C(44) C(43) 1.452(9) ? . .
C(43) C(42) 1.344(9) ? . .
C(42) C(41) 1.434(6) ? . .
C(41) C(40) 1.369(7) ? . .
C(41) C(46) 1.453(7) ? . .
C(40) C(39) 1.422(6) ? . .
C(39) C(38) 1.391(8) ? . .
C(39) C(34) 1.463(7) ? . .
C(38) C(37) 1.399(7) ? . .
C(37) C(36) 1.434(9) ? . .
C(36) C(35) 1.347(9) ? . .
C(35) C(34) 1.440(6) ? . .
C(47) C(48) 1.399(7) ? . .
C(47) C(52) 1.377(6) ? . .
C(48) C(49) 1.392(8) ? . .
C(49) C(50) 1.362(6) ? . .
C(50) C(51) 1.400(8) ? . .
C(50) C(53) 1.530(9) ? . .
C(51) C(52) 1.387(8) ? . .
C(53) C(54) 1.527(8) ? . .
C(54) C(55) 1.386(8) ? . .
C(54) C(59) 1.388(7) ? . .
C(55) C(56) 1.408(8) ? . .
C(56) C(57) 1.403(6) ? . .
C(57) C(58) 1.406(7) ? . .
C(58) C(59) 1.365(8) ? . .
C(61) C(62) 1.40(2) ? . .
C(61) C(60) 1.361(14) ? . .
C(62) C(63) 1.42(2) ? . .
C(63) C(64) 1.373(14) ? . .
C(64) C(65) 1.444(10) ? . .
C(65) C(60) 1.347(11) ? . .
N(4) H(4) 0.897 ? . .
N(5) H(5) 0.813 ? . .
C(8) H(8) 0.950 ? . .
C(9) H(9) 0.950 ? . .
C(10) H(10) 0.950 ? . .
C(11) H(11) 0.950 ? . .
C(15) H(15) 0.950 ? . .
C(16) H(16) 0.950 ? . .
C(17) H(17) 0.950 ? . .
C(18) H(18) 0.950 ? . .
C(21) H(21) 0.950 ? . .
C(22) H(22) 0.950 ? . .
C(24) H(24) 0.950 ? . .
C(25) H(25) 0.950 ? . .
C(26) H(26A) 0.950 ? . .
C(26) H(26B) 0.950 ? . .
C(28) H(28) 0.950 ? . .
C(29) H(29) 0.950 ? . .
C(31) H(31) 0.950 ? . .
C(32) H(32) 0.950 ? . .
C(45) H(45) 0.950 ? . .
C(44) H(44) 0.950 ? . .
C(43) H(43) 0.950 ? . .
C(42) H(42) 0.950 ? . .
C(38) H(38) 0.950 ? . .
C(37) H(37) 0.950 ? . .
C(36) H(36) 0.950 ? . .
C(35) H(35) 0.950 ? . .
C(48) H(48) 0.950 ? . .
C(49) H(49) 0.950 ? . .
C(51) H(51) 0.950 ? . .
C(52) H(52) 0.950 ? . .
C(53) H(53A) 0.950 ? . .
C(53) H(53B) 0.950 ? . .
C(55) H(55) 0.950 ? . .
C(56) H(56) 0.950 ? . .
C(58) H(58) 0.950 ? . .
C(59) H(59) 0.950 ? . .
C(61) H(61) 0.950 ? . .
C(62) H(62) 0.950 ? . .
C(63) H(63) 0.950 ? . .
C(64) H(64) 0.950 ? . .
C(65) H(65) 0.950 ? . .

loop_
_cod_related_entry_id
_cod_related_entry_database
_cod_related_entry_code
1 ChemSpider 30659953
